data_2219733
loop_
_publ_author_name
'Hu, Yu'
'Sun, XiaoXia'
'Guo, Ying'
'Tuo, Xun'

_publ_section_title
;
 (1<i>S</i>,3<i>R</i>)-3-Ammoniocyclohexanecarboxylate
;
_journal_coeditor_code WN2278
_journal_issue 10
_journal_name_full 'Acta Crystallographica Section E'
_journal_page_first o1912
_journal_paper_doi 10.1107/S1600536808028080
_journal_volume 64
_journal_year 2008
_chemical_formula_iupac 'C7 H13 N O2'
_chemical_formula_moiety 'C7 H13 N O2'
_chemical_formula_sum 'C7 H13 N O2'
_chemical_formula_weight 143.18
_chemical_name_systematic
;
(1<i>S</i>,3<i>R</i>)-3-Ammoniocyclohexanecarboxylate
;
_space_group_IT_number 19
_symmetry_cell_setting orthorhombic
_symmetry_space_group_name_Hall 'P 2ac 2ab'
_symmetry_space_group_name_H-M 'P 21 21 21'
_atom_sites_solution_hydrogens geom
_atom_sites_solution_primary direct
_atom_sites_solution_secondary difmap
_audit_creation_method SHELXL97
_cell_angle_alpha 90.00
_cell_angle_beta 90.00
_cell_angle_gamma 90.00
_cell_formula_units_Z 4
_cell_length_a 5.5130(10)
_cell_length_b 6.1282(9)
_cell_length_c 22.518(4)
_cell_measurement_reflns_used 31
_cell_measurement_temperature 293(2)
_cell_measurement_theta_max 13.56
_cell_measurement_theta_min 4.91
_cell_volume 760.8(2)
_computing_cell_refinement 'SAINT-Plus (Bruker, 1999)'
_computing_data_collection 'SMART (Bruker, 1999)'
_computing_data_reduction 'SAINT-Plus (Bruker, 1999)'
_computing_molecular_graphics 'SHELXTL (Sheldrick, 2008)'
_computing_publication_material 'SHELXTL (Sheldrick, 2008)'
_computing_structure_refinement 'SHELXL97 (Sheldrick, 2008)'
_computing_structure_solution 'SHELXS97 (Sheldrick, 2008)'
_diffrn_ambient_temperature 293(2)
_diffrn_measured_fraction_theta_full 1.000
_diffrn_measured_fraction_theta_max 1.000
_diffrn_measurement_device_type 'Bruker SMART 1K area-detector diffractometer'
_diffrn_measurement_method '\f and \w scans'
_diffrn_radiation_monochromator graphite
_diffrn_radiation_source 'fine-focus sealed tube'
_diffrn_radiation_type MoK\a
_diffrn_radiation_wavelength 0.71073
_diffrn_reflns_av_R_equivalents 0.0128
_diffrn_reflns_av_sigmaI/netI 0.0320
_diffrn_reflns_limit_h_max 7
_diffrn_reflns_limit_h_min 0
_diffrn_reflns_limit_k_max 8
_diffrn_reflns_limit_k_min 0
_diffrn_reflns_limit_l_max 29
_diffrn_reflns_limit_l_min -1
_diffrn_reflns_number 1150
_diffrn_reflns_theta_full 28.00
_diffrn_reflns_theta_max 28.00
_diffrn_reflns_theta_min 1.81
_diffrn_standards_number 0
_exptl_absorpt_coefficient_mu 0.091
_exptl_absorpt_correction_T_max 0.9732
_exptl_absorpt_correction_T_min 0.9576
_exptl_absorpt_correction_type multi-scan
_exptl_absorpt_process_details '(SADABS; Sheldrick, 1996)'
_exptl_crystal_colour colourless
_exptl_crystal_density_diffrn 1.250
_exptl_crystal_density_method 'not measured'
_exptl_crystal_description block
_exptl_crystal_F_000 312
_exptl_crystal_size_max 0.48
_exptl_crystal_size_mid 0.38
_exptl_crystal_size_min 0.30
_refine_diff_density_max 0.152
_refine_diff_density_min -0.199
_refine_ls_extinction_method none
_refine_ls_goodness_of_fit_ref 0.972
_refine_ls_hydrogen_treatment constr
_refine_ls_matrix_type full
_refine_ls_number_parameters 92
_refine_ls_number_reflns 1107
_refine_ls_number_restraints 0
_refine_ls_restrained_S_all 0.972
_refine_ls_R_factor_all 0.0483
_refine_ls_R_factor_gt 0.0379
_refine_ls_shift/su_max 0.000
_refine_ls_shift/su_mean 0.000
_refine_ls_structure_factor_coef Fsqd
_refine_ls_weighting_details 'calc w = 1/[\s^2^(Fo^2^)+(0.0570P)^2^] where P=(Fo^2^+2Fc^2^)/3'
_refine_ls_weighting_scheme calc
_refine_ls_wR_factor_gt 0.0897
_refine_ls_wR_factor_ref 0.0929
_reflns_number_gt 891
_reflns_number_total 1107
_reflns_threshold_expression I>2\s(I)
_cod_data_source_file wn2278.cif
_cod_data_source_block I
_cod_database_code 2219733
_cod_database_fobs_code 2219733

loop_
_symmetry_equiv_pos_as_xyz
'x, y, z'
'-x+1/2, -y, z+1/2'
'-x, y+1/2, -z+1/2'
'x+1/2, -y+1/2, -z'

loop_
_atom_site_type_symbol
_atom_site_label
_atom_site_fract_x
_atom_site_fract_y
_atom_site_fract_z
_atom_site_U_iso_or_equiv
_atom_site_adp_type
_atom_site_calc_flag
_atom_site_refinement_flags
_atom_site_occupancy
C C1 0.2478(4) 0.3817(3) 0.08035(7) 0.0282(4) Uani d . 1
H H1A 0.3925 0.4696 0.0750 0.034 Uiso calc R 1
H H1B 0.2011 0.3237 0.0419 0.034 Uiso calc R 1
C C2 0.0440(3) 0.5232(3) 0.10484(8) 0.0262(4) Uani d . 1
H H2 -0.1034 0.4346 0.1077 0.031 Uiso calc R 1
C C3 0.1066(4) 0.6102(3) 0.16649(8) 0.0339(5) Uani d . 1
H H3A 0.2466 0.7055 0.1639 0.041 Uiso calc R 1
H H3B -0.0285 0.6946 0.1818 0.041 Uiso calc R 1
C C4 0.1614(4) 0.4219(3) 0.20854(8) 0.0369(5) Uani d . 1
H H4A 0.2069 0.4796 0.2471 0.044 Uiso calc R 1
H H4B 0.0166 0.3340 0.2137 0.044 Uiso calc R 1
C C5 0.3656(4) 0.2795(3) 0.18478(8) 0.0347(5) Uani d . 1
H H5A 0.3926 0.1580 0.2116 0.042 Uiso calc R 1
H H5B 0.5141 0.3641 0.1827 0.042 Uiso calc R 1
C C6 0.3023(3) 0.1930(3) 0.12313(7) 0.0265(4) Uani d . 1
H H6 0.1526 0.1080 0.1271 0.032 Uiso calc R 1
C C7 0.4929(3) 0.0418(3) 0.09604(9) 0.0303(4) Uani d . 1
N N1 -0.0035(3) 0.7099(2) 0.06373(6) 0.0293(4) Uani d . 1
H H1C 0.1290 0.7923 0.0610 0.044 Uiso calc R 1
H H1D -0.1256 0.7897 0.0778 0.044 Uiso calc R 1
H H1E -0.0422 0.6588 0.0280 0.044 Uiso calc R 1
O O1 0.4251(3) -0.0725(2) 0.05224(6) 0.0405(4) Uani d . 1
O O2 0.6983(3) 0.0343(3) 0.11737(8) 0.0611(6) Uani d . 1

loop_
_atom_site_aniso_label
_atom_site_aniso_U_11
_atom_site_aniso_U_22
_atom_site_aniso_U_33
_atom_site_aniso_U_12
_atom_site_aniso_U_13
_atom_site_aniso_U_23
C1 0.0320(10) 0.0277(9) 0.0249(8) 0.0087(9) 0.0012(7) -0.0031(7)
C2 0.0268(9) 0.0234(8) 0.0285(8) 0.0039(8) 0.0018(8) -0.0017(7)
C3 0.0454(12) 0.0292(9) 0.0271(9) 0.0112(10) 0.0044(9) -0.0050(8)
C4 0.0503(12) 0.0357(10) 0.0247(8) 0.0060(11) 0.0034(9) -0.0002(9)
C5 0.0402(11) 0.0347(10) 0.0291(9) 0.0074(10) -0.0035(9) 0.0004(9)
C6 0.0239(9) 0.0228(8) 0.0329(9) 0.0036(8) 0.0014(8) -0.0014(8)
C7 0.0300(9) 0.0212(8) 0.0397(10) 0.0031(9) 0.0059(9) 0.0012(9)
N1 0.0322(8) 0.0287(7) 0.0271(7) 0.0101(8) -0.0014(7) -0.0030(7)
O1 0.0442(8) 0.0393(8) 0.0379(8) 0.0026(8) 0.0110(6) -0.0114(7)
O2 0.0320(8) 0.0617(11) 0.0896(13) 0.0192(9) -0.0095(8) -0.0294(11)

loop_
_atom_type_symbol
_atom_type_description
_atom_type_scat_dispersion_real
_atom_type_scat_dispersion_imag
_atom_type_scat_source
C C 0.0033 0.0000 'International Tables Vol C Tables 4.2.6.8 and 6.1.1.4'
H H 0.0000 0.0000 'International Tables Vol C Tables 4.2.6.8 and 6.1.1.4'
N N 0.0061 0.0000 'International Tables Vol C Tables 4.2.6.8 and 6.1.1.4'
O O 0.0106 0.0000 'International Tables Vol C Tables 4.2.6.8 and 6.1.1.4'

loop_
_geom_angle_atom_site_label_1
_geom_angle_atom_site_label_2
_geom_angle_atom_site_label_3
_geom_angle
C2 C1 C6 110.26(14)
C2 C1 H1A 109.6
C6 C1 H1A 109.6
C2 C1 H1B 109.6
C6 C1 H1B 109.6
H1A C1 H1B 108.1
N1 C2 C1 109.94(14)
N1 C2 C3 109.61(14)
C1 C2 C3 111.20(15)
N1 C2 H2 108.7
C1 C2 H2 108.7
C3 C2 H2 108.7
C4 C3 C2 110.22(15)
C4 C3 H3A 109.6
C2 C3 H3A 109.6
C4 C3 H3B 109.6
C2 C3 H3B 109.6
H3A C3 H3B 108.1
C5 C4 C3 111.27(15)
C5 C4 H4A 109.4
C3 C4 H4A 109.4
C5 C4 H4B 109.4
C3 C4 H4B 109.4
H4A C4 H4B 108.0
C4 C5 C6 110.48(16)
C4 C5 H5A 109.6
C6 C5 H5A 109.6
C4 C5 H5B 109.6
C6 C5 H5B 109.6
H5A C5 H5B 108.1
C5 C6 C7 114.62(15)
C5 C6 C1 110.72(15)
C7 C6 C1 109.93(14)
C5 C6 H6 107.1
C7 C6 H6 107.1
C1 C6 H6 107.1
O2 C7 O1 123.73(19)
O2 C7 C6 119.95(18)
O1 C7 C6 116.32(17)
C2 N1 H1C 109.5
C2 N1 H1D 109.5
H1C N1 H1D 109.5
C2 N1 H1E 109.5
H1C N1 H1E 109.5
H1D N1 H1E 109.5

loop_
_geom_bond_atom_site_label_1
_geom_bond_atom_site_label_2
_geom_bond_distance
C1 C2 1.523(2)
C1 C6 1.535(2)
C1 H1A 0.9700
C1 H1B 0.9700
C2 N1 1.495(2)
C2 C3 1.527(2)
C2 H2 0.9800
C3 C4 1.523(3)
C3 H3A 0.9700
C3 H3B 0.9700
C4 C5 1.522(3)
C4 H4A 0.9700
C4 H4B 0.9700
C5 C6 1.526(2)
C5 H5A 0.9700
C5 H5B 0.9700
C6 C7 1.528(2)
C6 H6 0.9800
C7 O2 1.231(2)
C7 O1 1.266(2)
N1 H1C 0.8900
N1 H1D 0.8900
N1 H1E 0.8900

loop_
_geom_hbond_atom_site_label_D
_geom_hbond_atom_site_label_H
_geom_hbond_atom_site_label_A
_geom_hbond_site_symmetry_A
_geom_hbond_distance_DH
_geom_hbond_distance_HA
_geom_hbond_distance_DA
_geom_hbond_angle_DHA
_geom_hbond_publ_flag
N1 H1C O1 1_565 0.89 1.84 2.725(2) 172.0 yes
N1 H1D O2 1_465 0.89 2.00 2.849(2) 159.9 yes
N1 H1E O1 4_455 0.89 1.89 2.772(2) 170.3 yes
C6 H6 O2 1_455 0.98 2.55 3.472(2) 155.7 yes

loop_
_cod_related_entry_id
_cod_related_entry_database
_cod_related_entry_code
1 ChemSpider 5369652
